data_2237417
loop_
_publ_author_name
'Fakhar Bourguiba, Noura'
'Zid, Mohamed Faouzi'
'Driss, Ahmed'

_publ_section_title
;
 Na~3~Al(AsO~4~)~2~
;
_journal_coeditor_code VN2065
_journal_issue 2
_journal_name_full 'Acta Crystallographica Section E'
_journal_page_first i14
_journal_paper_doi 10.1107/S1600536813002213
_journal_volume 69
_journal_year 2013
_chemical_formula_iupac 'Na3 Al (As O4)2'
_chemical_formula_moiety 'Al As2 O8, 3(Na)'
_chemical_formula_sum 'Al As2 Na3 O8'
_chemical_formula_weight 373.79
_chemical_name_systematic
;
Trisodium aluminium bis(arsenate)
;
_space_group_IT_number 14
_symmetry_cell_setting monoclinic
_symmetry_space_group_name_Hall '-P 2ybc'
_symmetry_space_group_name_H-M 'P 1 21/c 1'
_atom_sites_solution_primary direct
_atom_sites_solution_secondary difmap
_audit_creation_method SHELXL-97
_cell_angle_alpha 90.00
_cell_angle_beta 96.520(10)
_cell_angle_gamma 90.00
_cell_formula_units_Z 4
_cell_length_a 6.5948(7)
_cell_length_b 11.8018(9)
_cell_length_c 9.4692(8)
_cell_measurement_reflns_used 25
_cell_measurement_temperature 298(2)
_cell_measurement_theta_max 15
_cell_measurement_theta_min 10
_cell_volume 732.23(11)
_computing_cell_refinement 'CAD-4 EXPRESS (Duisenberg, 1992; Mac\'i\<cek & Yordanov, 1992)'
_computing_data_collection 'CAD-4 EXPRESS (Duisenberg, 1992; Mac\'i\<cek & Yordanov, 1992)'
_computing_data_reduction 'XCAD4 (Harms & Wocadlo, 1995)'
_computing_molecular_graphics 'DIAMOND (Brandenburg, 1998)'
_computing_publication_material 'WinGX publication routines (Farrugia, 2012)'
_computing_structure_refinement 'SHELXL97 (Sheldrick, 2008)'
_computing_structure_solution 'SHELXS97 (Sheldrick, 2008)'
_diffrn_ambient_temperature 298(2)
_diffrn_measured_fraction_theta_full 1.000
_diffrn_measured_fraction_theta_max 1.000
_diffrn_measurement_device_type 'Enraf--Nonius CAD-4'
_diffrn_measurement_method \w/2\q
_diffrn_radiation_monochromator graphite
_diffrn_radiation_source 'fine-focus sealed tube'
_diffrn_radiation_type MoK\a
_diffrn_radiation_wavelength 0.71073
_diffrn_reflns_av_R_equivalents 0.0323
_diffrn_reflns_av_sigmaI/netI 0.0294
_diffrn_reflns_limit_h_max 2
_diffrn_reflns_limit_h_min -8
_diffrn_reflns_limit_k_max 1
_diffrn_reflns_limit_k_min -15
_diffrn_reflns_limit_l_max 12
_diffrn_reflns_limit_l_min -12
_diffrn_reflns_number 2484
_diffrn_reflns_theta_full 26.95
_diffrn_reflns_theta_max 26.95
_diffrn_reflns_theta_min 2.77
_diffrn_standards_decay_% 1.2
_diffrn_standards_interval_time 120
_diffrn_standards_number 2
_exptl_absorpt_coefficient_mu 9.438
_exptl_absorpt_correction_T_max 0.32
_exptl_absorpt_correction_T_min 0.15
_exptl_absorpt_correction_type psi-scan
_exptl_absorpt_process_details '(North <i>et al.</i>, 1968)'
_exptl_crystal_colour colourless
_exptl_crystal_density_diffrn 3.391
_exptl_crystal_density_method 'not measured'
_exptl_crystal_description prism
_exptl_crystal_F_000 704
_exptl_crystal_size_max 0.28
_exptl_crystal_size_mid 0.18
_exptl_crystal_size_min 0.12
_refine_diff_density_max 0.810
_refine_diff_density_min -1.019
_refine_ls_extinction_coef 0.0400(12)
_refine_ls_extinction_expression Fc^*^=kFc[1+0.001xFc^2^\l^3^/sin(2\q)]^-1/4^
_refine_ls_extinction_method SHELXL
_refine_ls_goodness_of_fit_ref 1.085
_refine_ls_matrix_type full
_refine_ls_number_parameters 128
_refine_ls_number_reflns 1596
_refine_ls_number_restraints 0
_refine_ls_restrained_S_all 1.085
_refine_ls_R_factor_all 0.0247
_refine_ls_R_factor_gt 0.0217
_refine_ls_shift/su_max 0.001
_refine_ls_shift/su_mean 0.000
_refine_ls_structure_factor_coef Fsqd
_refine_ls_weighting_details 'calc w=1/[\s^2^(Fo^2^)+(0.0289P)^2^+1.1813P] where P=(Fo^2^+2Fc^2^)/3'
_refine_ls_weighting_scheme calc
_refine_ls_wR_factor_gt 0.0569
_refine_ls_wR_factor_ref 0.0584
_reflns_number_gt 1484
_reflns_number_total 1596
_reflns_threshold_expression I>2\s(I)
_cod_data_source_file vn2065.cif
_cod_data_source_block I
_cod_original_cell_volume 732.23(12)
_cod_original_sg_symbol_H-M 'P 21/c '
_cod_database_code 2237417

loop_
_symmetry_equiv_pos_as_xyz
'x, y, z'
'-x, y+1/2, -z+1/2'
'-x, -y, -z'
'x, -y-1/2, z-1/2'

loop_
_atom_site_type_symbol
_atom_site_label
_atom_site_fract_x
_atom_site_fract_y
_atom_site_fract_z
_atom_site_U_iso_or_equiv
_atom_site_adp_type
_atom_site_calc_flag
_atom_site_occupancy
_atom_site_symmetry_multiplicity
As As1 0.86449(4) 0.67433(2) 0.37764(3) 0.00605(12) Uani d 1 1
As As2 0.60661(4) 0.41481(3) 0.17808(3) 0.00626(12) Uani d 1 1
Al Al1 0.28023(13) 0.14677(8) 0.43819(9) 0.00571(19) Uani d 1 1
Na Na1 0.2321(2) 0.84727(12) 0.63044(15) 0.0168(3) Uani d 1 1
Na Na2 0.9037(2) 0.91868(11) 0.21472(15) 0.0149(3) Uani d 1 1
Na Na3 0.6231(2) 0.39550(13) 0.52395(16) 0.0201(3) Uani d 1 1
O O1 0.7295(3) 0.59717(19) 0.4790(2) 0.0126(5) Uani d 1 1
O O2 0.9149(3) 0.80210(19) 0.4647(2) 0.0091(4) Uani d 1 1
O O3 0.4121(3) 0.4885(2) 0.2261(3) 0.0131(5) Uani d 1 1
O O4 0.2312(3) 0.00301(19) 0.4010(2) 0.0102(4) Uani d 1 1
O O5 0.0778(3) 0.6176(2) 0.3349(2) 0.0113(4) Uani d 1 1
O O6 0.5203(3) 0.32759(18) 0.0365(2) 0.0098(4) Uani d 1 1
O O7 0.7477(3) 0.34378(19) 0.3040(2) 0.0123(5) Uani d 1 1
O O8 0.7236(3) 0.71895(19) 0.2241(2) 0.0116(5) Uani d 1 1

loop_
_atom_site_aniso_label
_atom_site_aniso_U_11
_atom_site_aniso_U_22
_atom_site_aniso_U_33
_atom_site_aniso_U_12
_atom_site_aniso_U_13
_atom_site_aniso_U_23
As1 0.00779(17) 0.00666(18) 0.00357(17) 0.00099(10) 0.00013(11) -0.00017(10)
As2 0.00722(17) 0.00686(18) 0.00430(18) 0.00007(10) -0.00108(11) 0.00082(10)
Al1 0.0066(4) 0.0071(4) 0.0032(4) 0.0002(3) -0.0009(3) -0.0007(3)
Na1 0.0191(7) 0.0168(7) 0.0155(7) -0.0028(5) 0.0064(5) -0.0036(6)
Na2 0.0146(6) 0.0155(7) 0.0145(7) 0.0011(5) 0.0012(5) 0.0002(5)
Na3 0.0125(6) 0.0265(8) 0.0205(7) 0.0017(6) -0.0013(5) -0.0017(6)
O1 0.0131(10) 0.0150(11) 0.0101(11) -0.0012(9) 0.0033(8) 0.0031(9)
O2 0.0114(10) 0.0079(9) 0.0080(10) 0.0004(8) 0.0011(8) -0.0045(9)
O3 0.0116(10) 0.0130(11) 0.0154(11) 0.0022(9) 0.0053(9) -0.0017(9)
O4 0.0107(10) 0.0091(10) 0.0108(10) 0.0014(8) 0.0016(8) -0.0018(9)
O5 0.0109(10) 0.0119(11) 0.0116(11) 0.0042(9) 0.0037(8) -0.0018(9)
O6 0.0110(10) 0.0113(11) 0.0065(10) -0.0002(8) -0.0017(8) -0.0016(8)
O7 0.0155(11) 0.0129(11) 0.0076(10) 0.0010(9) -0.0034(8) 0.0033(9)
O8 0.0170(11) 0.0123(11) 0.0043(10) 0.0052(9) -0.0037(8) -0.0003(8)

loop_
_atom_type_symbol
_atom_type_description
_atom_type_scat_dispersion_real
_atom_type_scat_dispersion_imag
_atom_type_scat_source
Al Al 0.0645 0.0514 'International Tables Vol C Tables 4.2.6.8 and 6.1.1.4'
As As 0.0499 2.0058 'International Tables Vol C Tables 4.2.6.8 and 6.1.1.4'
Na Na 0.0362 0.0249 'International Tables Vol C Tables 4.2.6.8 and 6.1.1.4'
O O 0.0106 0.0060 'International Tables Vol C Tables 4.2.6.8 and 6.1.1.4'

loop_
_geom_angle_atom_site_label_1
_geom_angle_atom_site_label_2
_geom_angle_atom_site_label_3
_geom_angle_site_symmetry_1
_geom_angle_site_symmetry_3
_geom_angle
O5 As1 O1 1_655 . 116.68(12)
O5 As1 O8 1_655 . 108.15(11)
O1 As1 O8 . . 112.63(11)
O5 As1 O2 1_655 . 110.31(11)
O1 As1 O2 . . 106.86(11)
O8 As1 O2 . . 101.07(11)
O3 As2 O7 . . 117.25(12)
O3 As2 O4 . 2_655 109.92(11)
O7 As2 O4 . 2_655 107.04(11)
O3 As2 O6 . . 109.11(11)
O7 As2 O6 . . 111.39(11)
O4 As2 O6 2_655 . 100.85(11)
O8 Al1 O4 2_645 . 108.02(11)
O8 Al1 O6 2_645 4_566 107.51(11)
O4 Al1 O6 . 4_566 113.86(11)
O8 Al1 O2 2_645 3_666 110.53(11)
O4 Al1 O2 . 3_666 107.78(11)
O6 Al1 O2 4_566 3_666 109.15(11)
O5 Na1 O7 4_576 3_666 88.17(9)
O5 Na1 O3 4_576 4_576 77.64(9)
O7 Na1 O3 3_666 4_576 131.97(10)
O5 Na1 O6 4_576 2_655 163.14(10)
O7 Na1 O6 3_666 2_655 93.36(9)
O3 Na1 O6 4_576 2_655 88.99(9)
O5 Na1 O2 4_576 1_455 98.35(9)
O7 Na1 O2 3_666 1_455 88.83(9)
O3 Na1 O2 4_576 1_455 138.21(10)
O6 Na1 O2 2_655 1_455 98.46(8)
O5 Na1 O4 4_576 1_565 123.90(9)
O7 Na1 O4 3_666 1_565 145.14(9)
O3 Na1 O4 4_576 1_565 73.99(8)
O6 Na1 O4 2_655 1_565 60.27(7)
O2 Na1 O4 1_455 1_565 74.45(8)
O3 Na2 O1 2_655 4_575 84.62(9)
O3 Na2 O5 2_655 2_655 76.78(9)
O1 Na2 O5 4_575 2_655 85.63(9)
O3 Na2 O7 2_655 2_755 170.45(10)
O1 Na2 O7 4_575 2_755 104.75(9)
O5 Na2 O7 2_655 2_755 105.41(9)
O3 Na2 O8 2_655 . 83.77(9)
O1 Na2 O8 4_575 . 78.02(8)
O5 Na2 O8 2_655 . 155.65(9)
O7 Na2 O8 2_755 . 96.20(8)
O3 Na2 O2 2_655 . 84.72(8)
O1 Na2 O2 4_575 . 136.89(9)
O5 Na2 O2 2_655 . 131.71(9)
O7 Na2 O2 2_755 . 87.06(8)
O8 Na2 O2 . . 59.34(7)
O3 Na2 O4 2_655 1_665 111.25(9)
O1 Na2 O4 4_575 1_665 149.78(9)
O5 Na2 O4 2_655 1_665 73.97(8)
O7 Na2 O4 2_755 1_665 61.34(7)
O8 Na2 O4 . 1_665 127.61(8)
O2 Na2 O4 . 1_665 72.02(7)
O5 Na3 O1 3_666 3_666 144.58(11)
O5 Na3 O7 3_666 . 97.69(9)
O1 Na3 O7 3_666 . 116.07(10)
O5 Na3 O1 3_666 . 85.63(9)
O1 Na3 O1 3_666 . 105.03(9)
O7 Na3 O1 . . 87.95(9)
O5 Na3 O6 3_666 4_566 96.48(9)
O1 Na3 O6 3_666 4_566 77.46(8)
O7 Na3 O6 . 4_566 84.47(9)
O1 Na3 O6 . 4_566 172.34(10)
O5 Na3 O3 3_666 3_666 71.35(8)
O1 Na3 O3 3_666 3_666 79.09(9)
O7 Na3 O3 . 3_666 159.60(10)
O1 Na3 O3 . 3_666 74.37(8)
O6 Na3 O3 4_566 3_666 113.29(9)

loop_
_geom_bond_atom_site_label_1
_geom_bond_atom_site_label_2
_geom_bond_site_symmetry_2
_geom_bond_distance
_geom_bond_publ_flag
Al1 O2 3_666 1.771(2) y
Al1 O4 . 1.755(2) y
Al1 O6 4_566 1.769(2) y
Al1 O8 2_645 1.755(2) y
As1 O1 . 1.654(2) y
As1 O2 . 1.732(2) y
As1 O5 1_655 1.649(2) y
As2 O3 . 1.655(2) y
As2 O4 2_655 1.723(2) y
As2 O6 . 1.734(2) y
As2 O7 . 1.655(2) y
Na1 O5 4_576 2.324(3) ?
Na1 O7 3_666 2.338(3) ?
Na1 O3 4_576 2.396(3) ?
Na1 O6 2_655 2.410(3) ?
Na1 O2 1_455 2.525(3) ?
Na1 O4 1_565 2.845(3) ?
Na2 O3 2_655 2.366(3) ?
Na2 O1 4_575 2.399(3) ?
Na2 O5 2_655 2.400(3) ?
Na2 O7 2_755 2.488(3) ?
Na2 O8 . 2.646(3) ?
Na2 O2 . 2.732(3) ?
Na2 O4 1_665 2.811(3) ?
Na3 O5 3_666 2.259(3) ?
Na3 O1 3_666 2.324(3) ?
Na3 O7 . 2.403(3) ?
Na3 O1 . 2.531(3) ?
Na3 O6 4_566 2.725(3) ?
Na3 O3 3_666 2.767(3) ?
O1 Na3 3_666 2.324(3) ?
O1 Na2 4_576 2.399(3) ?
O2 Al1 3_666 1.771(2) ?
O2 Na1 1_655 2.525(3) ?
O3 Na2 2_645 2.366(3) ?
O3 Na1 4_575 2.396(3) ?
O3 Na3 3_666 2.767(3) ?
O4 As2 2_645 1.723(2) ?
O4 Na2 1_445 2.811(3) ?
O4 Na1 1_545 2.845(3) ?
O5 As1 1_455 1.649(2) ?
O5 Na3 3_666 2.259(3) ?
O5 Na1 4_575 2.324(3) ?
O5 Na2 2_645 2.400(3) ?
O6 Al1 4_565 1.769(2) ?
O6 Na1 2_645 2.410(3) ?
O6 Na3 4_565 2.725(3) ?
O7 Na1 3_666 2.338(3) ?
O7 Na2 2_745 2.488(3) ?
O8 Al1 2_655 1.755(2) ?
